data_1535838
loop_
_publ_author_name
'Nagib, M.'
'Jacobs, H.'

_publ_section_title
;
 Neutronenbeugung an Lithiumdeuteroamid
;
_journal_name_full Atomkernenergie
_journal_page_first 275
_journal_page_last 278
_journal_volume 21
_journal_year 1973
_chemical_formula_sum 'D2 Li N'
_chemical_name_systematic 'Li N D2'
_space_group_IT_number 82
_symmetry_space_group_name_Hall 'I -4'
_symmetry_space_group_name_H-M 'I -4'
_cell_angle_alpha 90
_cell_angle_beta 90
_cell_angle_gamma 90
_cell_formula_units_Z 8
_cell_length_a 5.037
_cell_length_b 5.037
_cell_length_c 10.28
_cell_volume 260.818
_citation_journal_id_ASTM ATKEAR
_cod_data_source_file Nagib_ATKEAR_1973_367.cif
_cod_data_source_block D2Li1N1
_cod_original_cell_volume 260.8177
_cod_original_formula_sum 'D2 Li1 N1'
_cod_database_code 1535838

loop_
_symmetry_equiv_pos_as_xyz
x,y,z
y,-x,-z
-x,-y,z
-y,x,-z
x+1/2,y+1/2,z+1/2
y+1/2,-x+1/2,-z+1/2
-x+1/2,-y+1/2,z+1/2
-y+1/2,x+1/2,-z+1/2

loop_
_atom_site_label
_atom_site_type_symbol
_atom_site_fract_x
_atom_site_fract_y
_atom_site_fract_z
_atom_site_occupancy
_atom_site_U_iso_or_equiv
D2 D+1 0.389 0.362 0.12 1 0.0
N1 N-3 0.2284 0.2452 0.1148 1 0.0
Li1 Li+1 0 0 0 1 0.0
Li2 Li+1 0 0.5 0.25 1 0.0
Li3 Li+1 0 0.5 0.0042 1 0.0
D1 D+1 0.235 0.113 0.186 1 0.0
